data_1556859
loop_
_publ_author_name
'Wen, Jin'
'Turowski, Micha\/l'
'Dron, Paul I.'
'Chalupsk\'y, Jakub'
'Grotjahn, Robin'
'Maier, Toni M.'
'Fatur, Steven M.'
'Havlas, Zden\<ek'
'Johnson, Justin C.'
'Kaupp, Martin'
'Michl, Josef'

_publ_section_title
;
 Electronic States of 2,3-Diamino-1,4-naphthoquinone and Its N-Alkylated
 Derivatives
;
_journal_name_full 'The Journal of Physical Chemistry C'
_journal_paper_doi 10.1021/acs.jpcc.9b08955
_journal_year 2019
_chemical_absolute_configuration unk
_chemical_formula_moiety 'C15 H16 N2 O2'
_chemical_formula_sum 'C15 H16 N2 O2'
_chemical_formula_weight 256.30
_space_group_crystal_system orthorhombic
_space_group_IT_number 41
_space_group_name_Hall 'A 2 -2ab'
_space_group_name_H-M_alt 'A e a 2'
_atom_sites_solution_hydrogens geom
_atom_sites_solution_primary direct
_atom_sites_solution_secondary difmap
_audit_creation_date 2016-07-25
_audit_creation_method
;
Olex2 1.2
(compiled 2016.02.19 svn.r3266 for OlexSys, GUI svn.r5155)
;
_cell_angle_alpha 90.00
_cell_angle_beta 90.00
_cell_angle_gamma 90.00
_cell_formula_units_Z 8
_cell_length_a 11.4176(10)
_cell_length_b 13.5604(12)
_cell_length_c 16.3722(15)
_cell_measurement_reflns_used 9965
_cell_measurement_temperature 100(2)
_cell_measurement_theta_max 28.327
_cell_measurement_theta_min 2.643
_cell_volume 2534.9(4)
_computing_cell_refinement 'Bruker APEX2 (Bruker, 2009)'
_computing_data_collection 'Bruker APEX2 (Bruker, 2009)'
_computing_data_reduction 'Bruker APEX2 (Bruker, 2009)'
_computing_molecular_graphics 'Olex2 (Dolomanov et al., 2009)'
_computing_publication_material 'Olex2 (Dolomanov et al., 2009)'
_computing_structure_refinement 'XL (Sheldrick, 2008)'
_computing_structure_solution 'XS (Sheldrick, 2008)'
_diffrn_ambient_temperature 100.15
_diffrn_measured_fraction_theta_full 0.988
_diffrn_measured_fraction_theta_max 0.988
_diffrn_measurement_device_type 'Bruker QUEST D8 ECO CMOS Dectector'
_diffrn_measurement_method '\f and \w scans'
_diffrn_radiation_monochromator graphite
_diffrn_radiation_type MoK\a
_diffrn_radiation_wavelength 0.71073
_diffrn_reflns_av_R_equivalents 0.0186
_diffrn_reflns_av_unetI/netI 0.0133
_diffrn_reflns_limit_h_max 15
_diffrn_reflns_limit_h_min -15
_diffrn_reflns_limit_k_max 17
_diffrn_reflns_limit_k_min -17
_diffrn_reflns_limit_l_max 21
_diffrn_reflns_limit_l_min -21
_diffrn_reflns_number 18997
_diffrn_reflns_theta_full 28.33
_diffrn_reflns_theta_max 28.33
_diffrn_reflns_theta_min 3.49
_diffrn_source 'fine-focus sealed tube'
_exptl_absorpt_coefficient_mu 0.090
_exptl_absorpt_correction_T_max 0.7457
_exptl_absorpt_correction_T_min 0.7070
_exptl_absorpt_correction_type multi-scan
_exptl_absorpt_process_details
;
SADABS-2014/5 (Bruker,2014/5) was used for absorption correction.
wR2(int) was 0.0367 before and 0.0333 after correction.
The Ratio of minimum to maximum transmission is 0.9481.
The \l/2 correction factor is Not present.
;
_exptl_crystal_colour 'dark green'
_exptl_crystal_colour_modifier dark
_exptl_crystal_colour_primary green
_exptl_crystal_density_diffrn 1.343
_exptl_crystal_density_method 'not measured'
_exptl_crystal_description blocks
_exptl_crystal_F_000 1088
_exptl_crystal_size_max 0.4
_exptl_crystal_size_mid 0.3
_exptl_crystal_size_min 0.3
_refine_diff_density_max 0.311
_refine_diff_density_min -0.151
_refine_diff_density_rms 0.037
_refine_ls_abs_structure_details 'Flack H D (1983), Acta Cryst. A39, 876-881'
_refine_ls_abs_structure_Flack -0.1(9)
_refine_ls_extinction_method none
_refine_ls_goodness_of_fit_ref 1.059
_refine_ls_hydrogen_treatment constr
_refine_ls_matrix_type full
_refine_ls_number_parameters 176
_refine_ls_number_reflns 3070
_refine_ls_number_restraints 1
_refine_ls_restrained_S_all 1.058
_refine_ls_R_factor_all 0.0286
_refine_ls_R_factor_gt 0.0282
_refine_ls_shift/su_max 0.001
_refine_ls_shift/su_mean 0.000
_refine_ls_structure_factor_coef Fsqd
_refine_ls_weighting_details 'calc w=1/[\s^2^(Fo^2^)+(0.0500P)^2^+0.8621P] where P=(Fo^2^+2Fc^2^)/3'
_refine_ls_weighting_scheme calc
_refine_ls_wR_factor_gt 0.0756
_refine_ls_wR_factor_ref 0.0761
_reflns_number_gt 3037
_reflns_number_total 3070
_reflns_threshold_expression >2sigma(I)
_cod_data_source_file jp9b08955_si_002.cif
_cod_data_source_block paulnq2_0m
_cod_original_sg_symbol_Hall 'A 2 -2ac'
_cod_database_code 1556859
_olex2_refinement_description
;
1. Fixed Uiso
 At 1.2 times of:
  All C(H) groups
 At 1.5 times of:
  All C(H,H,H) groups
2.a Aromatic/amide H refined with riding coordinates:
 C4(H4), C5(H5), C6(H6), C7(H7)
2.b Idealised Me refined as rotating group:
 C12(H12A,H12B,H12C), C13(H13A,H13B,H13C), C14(H14A,H14B,H14C), C15(H15A,H15B,
 H15C)
;
_olex2_submission_original_sample_id NQ2
_olex2_submission_special_instructions 'No special instructions were received'

loop_
_space_group_symop_id
_space_group_symop_operation_xyz
1 'x, y, z'
2 '-x, -y, z'
3 '-x+1/2, y, z+1/2'
4 'x+1/2, -y, z+1/2'
5 'x, y+1/2, z+1/2'
6 '-x, -y+1/2, z+1/2'
7 '-x+1/2, y+1/2, z+1'
8 'x+1/2, -y+1/2, z+1'

loop_
_atom_site_label
_atom_site_type_symbol
_atom_site_fract_x
_atom_site_fract_y
_atom_site_fract_z
_atom_site_U_iso_or_equiv
_atom_site_adp_type
_atom_site_occupancy
_atom_site_calc_flag
_atom_site_refinement_flags_posn
O1 O 0.52707(7) 0.30903(6) 0.70200(5) 0.01826(17) Uani 1 d .
O2 O 0.71432(7) 0.49829(6) 0.44196(5) 0.01982(17) Uani 1 d .
N1 N 0.49075(8) 0.23917(7) 0.53257(6) 0.01512(19) Uani 1 d .
N2 N 0.56645(8) 0.32026(7) 0.42266(5) 0.01462(18) Uani 1 d .
C1 C 0.54460(9) 0.32365(7) 0.55887(6) 0.01124(19) Uani 1 d .
C2 C 0.56434(8) 0.35472(8) 0.64248(6) 0.01123(19) Uani 1 d .
C3 C 0.63719(8) 0.44567(7) 0.65330(6) 0.01092(18) Uani 1 d .
C4 C 0.66141(9) 0.47843(8) 0.73190(6) 0.01411(19) Uani 1 d .
H4 H 0.6294 0.4446 0.7775 0.017 Uiso 1 calc R
C5 C 0.73248(9) 0.56076(8) 0.74426(6) 0.0162(2) Uani 1 d .
H5 H 0.7495 0.5825 0.7981 0.019 Uiso 1 calc R
C6 C 0.77835(9) 0.61086(9) 0.67733(7) 0.0175(2) Uani 1 d .
H6 H 0.8262 0.6673 0.6855 0.021 Uiso 1 calc R
C7 C 0.75407(10) 0.57820(8) 0.59813(6) 0.0153(2) Uani 1 d .
H7 H 0.7857 0.6124 0.5526 0.018 Uiso 1 calc R
C8 C 0.68371(9) 0.49566(7) 0.58576(6) 0.01136(18) Uani 1 d .
C9 C 0.66499(8) 0.45879(7) 0.50026(6) 0.01225(18) Uani 1 d .
C10 C 0.59006(8) 0.37296(7) 0.49247(6) 0.01125(18) Uani 1 d .
C11 C 0.48412(8) 0.23870(7) 0.44180(6) 0.01254(19) Uani 1 d .
C12 C 0.57075(11) 0.36001(9) 0.34025(7) 0.0221(2) Uani 1 d .
H12A H 0.6411 0.4007 0.3340 0.033 Uiso 1 calc GR
H12B H 0.5011 0.4005 0.3304 0.033 Uiso 1 calc GR
H12C H 0.5729 0.3057 0.3008 0.033 Uiso 1 calc GR
C13 C 0.52776(9) 0.14133(8) 0.40742(7) 0.0174(2) Uani 1 d .
H13A H 0.6058 0.1271 0.4294 0.026 Uiso 1 calc GR
H13B H 0.5320 0.1457 0.3477 0.026 Uiso 1 calc GR
H13C H 0.4736 0.0884 0.4229 0.026 Uiso 1 calc GR
C14 C 0.36036(9) 0.26055(8) 0.41116(7) 0.0185(2) Uani 1 d .
H14A H 0.3362 0.3261 0.4299 0.028 Uiso 1 calc GR
H14B H 0.3061 0.2109 0.4327 0.028 Uiso 1 calc GR
H14C H 0.3594 0.2586 0.3513 0.028 Uiso 1 calc GR
C15 C 0.41407(10) 0.17625(8) 0.58034(7) 0.0202(2) Uani 1 d .
H15A H 0.3356 0.2054 0.5824 0.030 Uiso 1 calc GR
H15B H 0.4451 0.1700 0.6359 0.030 Uiso 1 calc GR
H15C H 0.4097 0.1109 0.5549 0.030 Uiso 1 calc GR

loop_
_atom_site_aniso_label
_atom_site_aniso_U_11
_atom_site_aniso_U_22
_atom_site_aniso_U_33
_atom_site_aniso_U_23
_atom_site_aniso_U_13
_atom_site_aniso_U_12
O1 0.0257(4) 0.0160(4) 0.0131(4) 0.0012(3) 0.0043(3) -0.0052(3)
O2 0.0258(4) 0.0214(4) 0.0123(3) 0.0002(3) 0.0037(3) -0.0103(3)
N1 0.0192(4) 0.0145(4) 0.0117(4) -0.0016(3) 0.0018(3) -0.0067(3)
N2 0.0168(4) 0.0162(4) 0.0108(4) -0.0012(3) 0.0007(3) -0.0072(3)
C1 0.0103(4) 0.0104(4) 0.0130(5) 0.0002(4) 0.0004(3) -0.0006(3)
C2 0.0118(4) 0.0106(5) 0.0112(4) -0.0003(3) 0.0008(3) 0.0007(3)
C3 0.0105(4) 0.0113(4) 0.0110(4) -0.0004(3) 0.0001(3) 0.0005(3)
C4 0.0155(4) 0.0156(5) 0.0112(4) 0.0000(4) 0.0000(3) -0.0012(3)
C5 0.0176(5) 0.0177(5) 0.0133(4) -0.0030(4) -0.0020(4) -0.0021(4)
C6 0.0186(5) 0.0161(5) 0.0178(5) -0.0028(4) -0.0017(4) -0.0053(4)
C7 0.0166(4) 0.0158(5) 0.0136(5) 0.0003(4) 0.0005(4) -0.0043(4)
C8 0.0110(4) 0.0115(4) 0.0115(4) -0.0003(3) 0.0002(3) 0.0007(3)
C9 0.0122(4) 0.0125(4) 0.0121(4) -0.0001(3) 0.0003(3) -0.0012(3)
C10 0.0108(4) 0.0130(4) 0.0099(4) -0.0011(4) -0.0001(4) -0.0006(3)
C11 0.0123(4) 0.0119(4) 0.0134(4) -0.0004(4) -0.0010(4) -0.0020(3)
C12 0.0307(6) 0.0248(6) 0.0106(4) 0.0001(4) -0.0032(5) -0.0116(4)
C13 0.0209(5) 0.0151(5) 0.0161(5) -0.0026(4) -0.0035(4) 0.0040(4)
C14 0.0125(4) 0.0181(5) 0.0250(5) 0.0035(4) -0.0024(4) 0.0003(3)
C15 0.0232(5) 0.0183(5) 0.0191(5) 0.0012(4) 0.0029(4) -0.0108(4)

loop_
_atom_type_symbol
_atom_type_description
_atom_type_scat_dispersion_real
_atom_type_scat_dispersion_imag
_atom_type_scat_source
C C 0.0030 0.0020 'International Tables Vol C Tables 4.2.6.8 and 6.1.1.4'
H H 0.0000 0.0000 'International Tables Vol C Tables 4.2.6.8 and 6.1.1.4'
N N 0.0060 0.0030 'International Tables Vol C Tables 4.2.6.8 and 6.1.1.4'
O O 0.0110 0.0060 'International Tables Vol C Tables 4.2.6.8 and 6.1.1.4'

loop_
_geom_angle_atom_site_label_1
_geom_angle_atom_site_label_2
_geom_angle_atom_site_label_3
_geom_angle
C1 N1 C11 109.90(9)
C1 N1 C15 126.38(9)
C15 N1 C11 120.33(9)
C10 N2 C11 109.63(8)
C10 N2 C12 124.91(9)
C12 N2 C11 119.56(9)
N1 C1 C2 127.57(9)
N1 C1 C10 109.09(9)
C10 C1 C2 123.05(9)
O1 C2 C1 123.20(9)
O1 C2 C3 120.85(9)
C1 C2 C3 115.92(8)
C4 C3 C2 118.90(8)
C4 C3 C8 120.05(9)
C8 C3 C2 121.02(8)
C3 C4 H4 119.8
C3 C4 C5 120.41(9)
C5 C4 H4 119.8
C4 C5 H5 120.2
C6 C5 C4 119.70(10)
C6 C5 H5 120.2
C5 C6 H6 120.0
C5 C6 C7 120.07(10)
C7 C6 H6 120.0
C6 C7 H7 119.9
C8 C7 C6 120.27(9)
C8 C7 H7 119.9
C3 C8 C9 121.36(8)
C7 C8 C3 119.51(9)
C7 C8 C9 119.03(9)
O2 C9 C8 120.85(9)
O2 C9 C10 123.44(9)
C10 C9 C8 115.67(8)
N2 C10 C1 109.26(8)
N2 C10 C9 127.30(9)
C1 C10 C9 122.85(9)
N1 C11 C13 110.92(9)
N1 C11 C14 111.96(9)
N2 C11 N1 100.10(8)
N2 C11 C13 111.19(8)
N2 C11 C14 111.81(8)
C13 C11 C14 110.49(9)
N2 C12 H12A 109.5
N2 C12 H12B 109.5
N2 C12 H12C 109.5
H12A C12 H12B 109.5
H12A C12 H12C 109.5
H12B C12 H12C 109.5
C11 C13 H13A 109.5
C11 C13 H13B 109.5
C11 C13 H13C 109.5
H13A C13 H13B 109.5
H13A C13 H13C 109.5
H13B C13 H13C 109.5
C11 C14 H14A 109.5
C11 C14 H14B 109.5
C11 C14 H14C 109.5
H14A C14 H14B 109.5
H14A C14 H14C 109.5
H14B C14 H14C 109.5
N1 C15 H15A 109.5
N1 C15 H15B 109.5
N1 C15 H15C 109.5
H15A C15 H15B 109.5
H15A C15 H15C 109.5
H15B C15 H15C 109.5

loop_
_geom_bond_atom_site_label_1
_geom_bond_atom_site_label_2
_geom_bond_distance
O1 C2 1.2307(12)
O2 C9 1.2309(13)
N1 C1 1.3696(13)
N1 C11 1.4880(13)
N1 C15 1.4513(14)
N2 C10 1.3747(13)
N2 C11 1.4849(12)
N2 C12 1.4538(14)
C1 C2 1.4499(13)
C1 C10 1.3777(14)
C2 C3 1.4981(13)
C3 C4 1.3893(13)
C3 C8 1.4016(13)
C4 H4 0.9500
C4 C5 1.3949(14)
C5 H5 0.9500
C5 C6 1.3917(15)
C6 H6 0.9500
C6 C7 1.3979(14)
C7 H7 0.9500
C7 C8 1.3926(14)
C8 C9 1.5017(13)
C9 C10 1.4501(13)
C11 C13 1.5194(14)
C11 C14 1.5284(13)
C12 H12A 0.9800
C12 H12B 0.9800
C12 H12C 0.9800
C13 H13A 0.9800
C13 H13B 0.9800
C13 H13C 0.9800
C14 H14A 0.9800
C14 H14B 0.9800
C14 H14C 0.9800
C15 H15A 0.9800
C15 H15B 0.9800
C15 H15C 0.9800

loop_
_geom_torsion_atom_site_label_1
_geom_torsion_atom_site_label_2
_geom_torsion_atom_site_label_3
_geom_torsion_atom_site_label_4
_geom_torsion
O1 C2 C3 C4 -0.56(14)
O1 C2 C3 C8 177.42(10)
O2 C9 C10 N2 3.21(16)
O2 C9 C10 C1 173.46(10)
N1 C1 C2 O1 -4.54(16)
N1 C1 C2 C3 173.63(9)
N1 C1 C10 N2 -0.35(12)
N1 C1 C10 C9 -172.14(9)
C1 N1 C11 N2 13.40(11)
C1 N1 C11 C13 130.86(9)
C1 N1 C11 C14 -105.20(10)
C1 C2 C3 C4 -178.77(9)
C1 C2 C3 C8 -0.79(13)
C2 C1 C10 N2 173.79(9)
C2 C1 C10 C9 1.99(15)
C2 C3 C4 C5 177.66(9)
C2 C3 C8 C7 -178.01(9)
C2 C3 C8 C9 -1.54(14)
C3 C4 C5 C6 0.65(16)
C3 C8 C9 O2 -173.78(10)
C3 C8 C9 C10 3.89(13)
C4 C3 C8 C7 -0.05(15)
C4 C3 C8 C9 176.42(9)
C4 C5 C6 C7 -0.58(16)
C5 C6 C7 C8 0.19(17)
C6 C7 C8 C3 0.12(15)
C6 C7 C8 C9 -176.43(10)
C7 C8 C9 O2 2.71(15)
C7 C8 C9 C10 -179.62(9)
C8 C3 C4 C5 -0.34(15)
C8 C9 C10 N2 -174.39(9)
C8 C9 C10 C1 -4.14(13)
C10 N2 C11 N1 -13.56(10)
C10 N2 C11 C13 -130.82(9)
C10 N2 C11 C14 105.15(10)
C10 C1 C2 O1 -177.54(10)
C10 C1 C2 C3 0.62(14)
C11 N1 C1 C2 177.36(10)
C11 N1 C1 C10 -8.84(12)
C11 N2 C10 C1 9.40(11)
C11 N2 C10 C9 -179.27(9)
C12 N2 C10 C1 161.98(10)
C12 N2 C10 C9 -26.69(17)
C12 N2 C11 N1 -167.83(10)
C12 N2 C11 C13 74.91(12)
C12 N2 C11 C14 -49.12(14)
C15 N1 C1 C2 18.33(17)
C15 N1 C1 C10 -167.87(10)
C15 N1 C11 N2 173.90(9)
C15 N1 C11 C13 -68.64(12)
C15 N1 C11 C14 55.30(13)
